data_4327140
loop_
_publ_author_name
'John A. T. Norman'
'Melanie Perez'
'M. S. Kim'
'Xinjian Lei'
'Sergei Ivanov'
'Agnes Derecskei-Kovacs'
'Laura Matz'
'Iain Buchanan'
'Arnold L. Rheingold'

_publ_section_title
;
 New Volatile Strontium and Barium Imidazolate Complexes for the
 Deposition of Group 2 Metal Oxides
;
_journal_name_full 'Inorganic Chemistry'
_journal_page_first 12396
_journal_page_last 12398
_journal_paper_doi 10.1021/ic201751q
_journal_volume 50
_journal_year 2011
_chemical_formula_sum 'C34 H62 N4 Sr'
_chemical_formula_weight 614.50
_chemical_name_systematic
; 
 ? 
;
_space_group_IT_number 14
_symmetry_cell_setting monoclinic
_symmetry_space_group_name_Hall '-P 2ybc'
_symmetry_space_group_name_H-M 'P 1 21/c 1'
_atom_sites_solution_hydrogens geom
_atom_sites_solution_primary direct
_atom_sites_solution_secondary difmap
_audit_creation_method SHELXL-97
_cell_angle_alpha 90.00
_cell_angle_beta 93.203(7)
_cell_angle_gamma 90.00
_cell_formula_units_Z 4
_cell_length_a 11.125(2)
_cell_length_b 16.014(3)
_cell_length_c 19.036(3)
_cell_measurement_reflns_used 3145
_cell_measurement_temperature 100(2)
_cell_measurement_theta_max 61.23
_cell_measurement_theta_min 30.46
_cell_volume 3386.1(10)
_computing_cell_refinement 'Bruker SAINT'
_computing_data_collection 'Bruker APEX2'
_computing_data_reduction 'Bruker SAINT'
_computing_molecular_graphics 'Bruker SHELXTL'
_computing_publication_material 'Bruker SHELXTL'
_computing_structure_refinement 'SHELXL-97 (Sheldrick, 1997)'
_computing_structure_solution 'SHELXS-97 (Sheldrick, 1990)'
_diffrn_ambient_temperature 100(2)
_diffrn_measured_fraction_theta_full 0.965
_diffrn_measured_fraction_theta_max 0.965
_diffrn_measurement_device_type 'Bruker APEX-II CCD'
_diffrn_measurement_method '\f and \w scans'
_diffrn_radiation_monochromator graphite
_diffrn_radiation_source 'fine-focus sealed tube'
_diffrn_radiation_type CuK\a
_diffrn_radiation_wavelength 1.54178
_diffrn_reflns_av_R_equivalents 0.0923
_diffrn_reflns_av_sigmaI/netI 0.0752
_diffrn_reflns_limit_h_max 8
_diffrn_reflns_limit_h_min -12
_diffrn_reflns_limit_k_max 17
_diffrn_reflns_limit_k_min -17
_diffrn_reflns_limit_l_max 20
_diffrn_reflns_limit_l_min -21
_diffrn_reflns_number 19217
_diffrn_reflns_theta_full 59.99
_diffrn_reflns_theta_max 59.99
_diffrn_reflns_theta_min 4.65
_exptl_absorpt_coefficient_mu 2.397
_exptl_absorpt_correction_T_max 0.814
_exptl_absorpt_correction_T_min 0.656
_exptl_absorpt_correction_type multi-scan
_exptl_absorpt_process_details sadabs
_exptl_crystal_colour colorless
_exptl_crystal_density_diffrn 1.205
_exptl_crystal_description block
_exptl_crystal_F_000 1328
_exptl_crystal_size_max 0.28
_exptl_crystal_size_mid 0.26
_exptl_crystal_size_min 0.24
_refine_diff_density_max 1.237
_refine_diff_density_min -0.807
_refine_diff_density_rms 0.143
_refine_ls_extinction_method none
_refine_ls_goodness_of_fit_ref 1.116
_refine_ls_hydrogen_treatment constr
_refine_ls_matrix_type full
_refine_ls_number_parameters 364
_refine_ls_number_reflns 4839
_refine_ls_number_restraints 0
_refine_ls_restrained_S_all 1.116
_refine_ls_R_factor_all 0.1376
_refine_ls_R_factor_gt 0.0954
_refine_ls_shift/su_max 0.004
_refine_ls_shift/su_mean 0.000
_refine_ls_structure_factor_coef Fsqd
_refine_ls_weighting_details 'calc w=1/[\s^2^(Fo^2^)+(0.1100P)^2^+30.0000P] where P=(Fo^2^+2Fc^2^)/3'
_refine_ls_weighting_scheme calc
_refine_ls_wR_factor_gt 0.2261
_refine_ls_wR_factor_ref 0.2670
_reflns_number_gt 3349
_reflns_number_total 4839
_reflns_threshold_expression >2sigma(I)
_cod_data_source_file ic201751q_si_002_4.cif
_cod_data_source_block ap146
_cod_original_cell_volume 3386.2(10)
_cod_database_code 4327140

loop_
_symmetry_equiv_pos_as_xyz
'x, y, z'
'-x, y+1/2, -z+1/2'
'-x, -y, -z'
'x, -y-1/2, z-1/2'

loop_
_atom_site_label
_atom_site_type_symbol
_atom_site_fract_x
_atom_site_fract_y
_atom_site_fract_z
_atom_site_U_iso_or_equiv
_atom_site_adp_type
_atom_site_occupancy
_atom_site_symmetry_multiplicity
_atom_site_calc_flag
_atom_site_refinement_flags
Sr1 Sr 0.43021(8) 0.07924(5) 0.87329(4) 0.0343(3) Uani 1 1 d .
N1 N 0.3520(7) 0.1489(4) 0.7609(4) 0.0328(18) Uani 1 1 d .
N2 N 0.1691(9) 0.1829(5) 0.7163(5) 0.052(2) Uani 1 1 d .
N3 N 0.6000(7) 0.0761(5) 1.0914(4) 0.0346(18) Uani 1 1 d .
N4 N 0.5489(7) 0.1342(4) 0.9863(4) 0.0346(18) Uani 1 1 d .
C1 C 0.2533(9) 0.1969(6) 0.7666(5) 0.036(2) Uani 1 1 d .
C2 C 0.3288(9) 0.0996(5) 0.7015(5) 0.032(2) Uani 1 1 d .
C3 C 0.2124(11) 0.1188(6) 0.6752(6) 0.046(3) Uani 1 1 d .
C4 C 0.2397(9) 0.2680(6) 0.8173(5) 0.040(2) Uani 1 1 d .
C5 C 0.1283(11) 0.2528(7) 0.8605(6) 0.054(3) Uani 1 1 d .
H5A H 0.1446 0.2065 0.8933 0.082 Uiso 1 1 calc R
H5B H 0.0590 0.2388 0.8286 0.082 Uiso 1 1 calc R
H5C H 0.1106 0.3034 0.8870 0.082 Uiso 1 1 calc R
C6 C 0.2211(12) 0.3505(6) 0.7752(6) 0.052(3) Uani 1 1 d .
H6A H 0.2930 0.3624 0.7494 0.078 Uiso 1 1 calc R
H6B H 0.2072 0.3965 0.8078 0.078 Uiso 1 1 calc R
H6C H 0.1513 0.3448 0.7418 0.078 Uiso 1 1 calc R
C7 C 0.3512(9) 0.2824(6) 0.8662(6) 0.043(2) Uani 1 1 d .
H7A H 0.3675 0.2322 0.8947 0.065 Uiso 1 1 calc R
H7B H 0.3373 0.3299 0.8972 0.065 Uiso 1 1 calc R
H7C H 0.4205 0.2942 0.8381 0.065 Uiso 1 1 calc R
C8 C 0.4318(10) 0.0440(6) 0.6754(5) 0.042(2) Uani 1 1 d .
C9 C 0.4122(11) -0.0477(6) 0.6979(6) 0.053(3) Uani 1 1 d .
H9A H 0.3360 -0.0683 0.6761 0.080 Uiso 1 1 calc R
H9B H 0.4097 -0.0507 0.7492 0.080 Uiso 1 1 calc R
H9C H 0.4786 -0.0823 0.6826 0.080 Uiso 1 1 calc R
C10 C 0.4388(12) 0.0484(8) 0.5962(6) 0.059(3) Uani 1 1 d .
H10A H 0.3631 0.0281 0.5735 0.088 Uiso 1 1 calc R
H10B H 0.5055 0.0136 0.5818 0.088 Uiso 1 1 calc R
H10C H 0.4521 0.1064 0.5821 0.088 Uiso 1 1 calc R
C11 C 0.5534(9) 0.0718(6) 0.7084(5) 0.041(2) Uani 1 1 d .
H11A H 0.5492 0.0683 0.7602 0.049 Uiso 1 1 calc R
H11B H 0.6143 0.0306 0.6948 0.049 Uiso 1 1 calc R
C12 C 0.5991(12) 0.1565(8) 0.6914(7) 0.064(3) Uani 1 1 d .
H12A H 0.6782 0.1651 0.7156 0.096 Uiso 1 1 calc R
H12B H 0.5428 0.1989 0.7070 0.096 Uiso 1 1 calc R
H12C H 0.6063 0.1613 0.6405 0.096 Uiso 1 1 calc R
C13 C 0.1267(12) 0.0882(7) 0.6158(7) 0.061(3) Uani 1 1 d .
C14 C 0.1297(13) -0.0079(7) 0.6042(7) 0.063(3) Uani 1 1 d .
H14A H 0.1086 -0.0363 0.6474 0.095 Uiso 1 1 calc R
H14B H 0.2107 -0.0248 0.5922 0.095 Uiso 1 1 calc R
H14C H 0.0716 -0.0231 0.5657 0.095 Uiso 1 1 calc R
C15 C 0.1522(17) 0.1319(8) 0.5466(7) 0.083(5) Uani 1 1 d .
H15A H 0.1294 0.1909 0.5494 0.124 Uiso 1 1 calc R
H15B H 0.1054 0.1051 0.5078 0.124 Uiso 1 1 calc R
H15C H 0.2382 0.1277 0.5385 0.124 Uiso 1 1 calc R
C16 C -0.0013(14) 0.1086(9) 0.6309(9) 0.082(5) Uani 1 1 d .
H16A H -0.0533 0.0909 0.5897 0.098 Uiso 1 1 calc R
H16B H -0.0080 0.1701 0.6342 0.098 Uiso 1 1 calc R
C17 C -0.0535(12) 0.0715(9) 0.6964(9) 0.078(4) Uani 1 1 d .
H17A H -0.1403 0.0823 0.6953 0.116 Uiso 1 1 calc R
H17B H -0.0145 0.0972 0.7385 0.116 Uiso 1 1 calc R
H17C H -0.0393 0.0111 0.6975 0.116 Uiso 1 1 calc R
C18 C 0.5106(9) 0.0994(5) 1.0457(5) 0.033(2) Uani 1 1 d .
C19 C 0.7064(9) 0.1002(5) 1.0609(5) 0.038(2) Uani 1 1 d .
C20 C 0.6751(9) 0.1362(6) 0.9963(5) 0.039(2) Uani 1 1 d .
C21 C 0.3818(8) 0.1098(5) 1.0677(5) 0.031(2) Uani 1 1 d .
C22 C 0.2897(10) 0.1044(6) 1.0086(6) 0.046(3) Uani 1 1 d .
H22A H 0.2921 0.0488 0.9873 0.069 Uiso 1 1 calc R
H22B H 0.3061 0.1468 0.9733 0.069 Uiso 1 1 calc R
H22C H 0.2097 0.1141 1.0263 0.069 Uiso 1 1 calc R
C23 C 0.3528(9) 0.0456(6) 1.1226(5) 0.038(2) Uani 1 1 d .
H23A H 0.3564 -0.0104 1.1021 0.057 Uiso 1 1 calc R
H23B H 0.2717 0.0558 1.1383 0.057 Uiso 1 1 calc R
H23C H 0.4114 0.0499 1.1628 0.057 Uiso 1 1 calc R
C24 C 0.3768(9) 0.1971(6) 1.1005(6) 0.041(2) Uani 1 1 d .
H24A H 0.2968 0.2066 1.1180 0.061 Uiso 1 1 calc R
H24B H 0.3929 0.2392 1.0649 0.061 Uiso 1 1 calc R
H24C H 0.4377 0.2013 1.1396 0.061 Uiso 1 1 calc R
C25 C 0.8186(10) 0.0973(6) 1.1110(6) 0.047(3) Uani 1 1 d .
C26 C 0.9382(11) 0.1011(9) 1.0792(7) 0.068(4) Uani 1 1 d .
H26A H 0.9442 0.0556 1.0452 0.102 Uiso 1 1 calc R
H26B H 1.0023 0.0955 1.1163 0.102 Uiso 1 1 calc R
H26C H 0.9463 0.1548 1.0552 0.102 Uiso 1 1 calc R
C27 C 0.8178(11) 0.0168(6) 1.1553(6) 0.049(3) Uani 1 1 d .
H27A H 0.8270 -0.0317 1.1246 0.073 Uiso 1 1 calc R
H27B H 0.7414 0.0126 1.1782 0.073 Uiso 1 1 calc R
H27C H 0.8845 0.0182 1.1911 0.073 Uiso 1 1 calc R
C28 C 0.8024(12) 0.1750(7) 1.1636(7) 0.067(4) Uani 1 1 d .
H28A H 0.8023 0.2267 1.1351 0.080 Uiso 1 1 calc R
H28B H 0.7216 0.1702 1.1826 0.080 Uiso 1 1 calc R
C29 C 0.8889(15) 0.1864(10) 1.2230(8) 0.084(4) Uani 1 1 d .
H29A H 0.8677 0.2363 1.2494 0.126 Uiso 1 1 calc R
H29B H 0.9697 0.1932 1.2057 0.126 Uiso 1 1 calc R
H29C H 0.8876 0.1375 1.2538 0.126 Uiso 1 1 calc R
C30 C 0.7456(9) 0.1843(6) 0.9418(5) 0.039(2) Uani 1 1 d .
C31 C 0.6623(11) 0.2035(7) 0.8774(6) 0.055(3) Uani 1 1 d .
H31A H 0.5919 0.2344 0.8920 0.082 Uiso 1 1 calc R
H31B H 0.6360 0.1511 0.8548 0.082 Uiso 1 1 calc R
H31C H 0.7055 0.2372 0.8441 0.082 Uiso 1 1 calc R
C32 C 0.8545(11) 0.1355(8) 0.9139(7) 0.059(3) Uani 1 1 d .
H32A H 0.9199 0.1336 0.9505 0.088 Uiso 1 1 calc R
H32B H 0.8825 0.1638 0.8722 0.088 Uiso 1 1 calc R
H32C H 0.8294 0.0785 0.9014 0.088 Uiso 1 1 calc R
C33 C 0.7895(11) 0.2674(6) 0.9720(6) 0.050(3) Uani 1 1 d .
H33A H 0.8468 0.2565 1.0127 0.060 Uiso 1 1 calc R
H33B H 0.8339 0.2971 0.9359 0.060 Uiso 1 1 calc R
C34 C 0.6907(12) 0.3240(7) 0.9958(7) 0.061(3) Uani 1 1 d .
H34A H 0.7263 0.3756 1.0152 0.091 Uiso 1 1 calc R
H34B H 0.6467 0.2956 1.0321 0.091 Uiso 1 1 calc R
H34C H 0.6352 0.3373 0.9556 0.091 Uiso 1 1 calc R

loop_
_atom_site_aniso_label
_atom_site_aniso_U_11
_atom_site_aniso_U_22
_atom_site_aniso_U_33
_atom_site_aniso_U_23
_atom_site_aniso_U_13
_atom_site_aniso_U_12
Sr1 0.0398(6) 0.0233(5) 0.0401(6) 0.0050(3) 0.0042(4) -0.0025(4)
N1 0.036(5) 0.024(4) 0.039(4) 0.007(3) 0.005(3) 0.003(3)
N2 0.049(6) 0.034(5) 0.073(6) 0.006(4) 0.003(5) 0.001(4)
N3 0.034(5) 0.035(4) 0.035(4) 0.002(3) 0.005(4) -0.003(3)
N4 0.036(5) 0.024(4) 0.044(5) 0.004(3) 0.006(4) -0.003(3)
C1 0.034(6) 0.034(5) 0.041(6) 0.011(4) -0.005(5) -0.005(4)
C2 0.037(6) 0.026(5) 0.035(5) -0.001(4) 0.007(4) -0.004(4)
C3 0.058(8) 0.029(5) 0.050(6) -0.001(4) -0.006(5) -0.001(5)
C4 0.042(6) 0.035(5) 0.046(6) 0.006(4) 0.014(5) 0.009(4)
C5 0.047(7) 0.055(7) 0.062(7) 0.001(5) 0.007(6) 0.001(5)
C6 0.064(8) 0.034(5) 0.059(7) 0.010(5) 0.011(6) 0.012(5)
C7 0.037(6) 0.036(5) 0.058(6) 0.000(5) 0.004(5) -0.001(4)
C8 0.050(7) 0.033(5) 0.042(6) 0.003(4) 0.006(5) -0.001(4)
C9 0.061(8) 0.031(5) 0.069(7) -0.004(5) 0.012(6) 0.002(5)
C10 0.060(8) 0.056(7) 0.061(7) -0.004(6) 0.012(6) 0.000(6)
C11 0.039(6) 0.041(5) 0.044(6) 0.000(4) 0.018(5) 0.003(4)
C12 0.057(8) 0.067(8) 0.068(8) 0.004(6) 0.008(6) -0.007(6)
C13 0.054(8) 0.044(6) 0.081(9) -0.001(6) -0.023(6) 0.005(5)
C14 0.063(9) 0.051(7) 0.074(8) -0.004(6) -0.016(7) -0.006(6)
C15 0.123(14) 0.057(8) 0.064(8) 0.014(6) -0.032(8) -0.024(8)
C16 0.065(10) 0.063(8) 0.112(12) -0.022(8) -0.044(9) 0.008(7)
C17 0.044(8) 0.063(8) 0.126(13) 0.003(8) 0.002(8) -0.005(6)
C18 0.038(6) 0.033(5) 0.028(5) 0.002(4) 0.003(4) -0.005(4)
C19 0.036(6) 0.026(5) 0.051(6) 0.005(4) -0.001(5) -0.001(4)
C20 0.041(6) 0.027(5) 0.048(6) 0.004(4) 0.007(5) -0.006(4)
C21 0.018(5) 0.025(4) 0.049(6) -0.001(4) 0.006(4) 0.001(3)
C22 0.037(6) 0.045(6) 0.057(7) 0.003(5) 0.016(5) 0.002(4)
C23 0.023(5) 0.038(5) 0.055(6) 0.002(4) 0.013(4) 0.003(4)
C24 0.037(6) 0.034(5) 0.053(6) 0.001(4) 0.014(5) 0.003(4)
C25 0.041(6) 0.042(6) 0.057(7) 0.007(5) -0.001(5) -0.003(5)
C26 0.040(7) 0.085(9) 0.077(9) 0.026(7) -0.007(6) -0.009(6)
C27 0.046(7) 0.034(5) 0.065(7) -0.001(5) -0.005(5) -0.005(5)
C28 0.057(8) 0.048(7) 0.092(9) 0.021(6) -0.029(7) -0.020(6)
C29 0.071(11) 0.084(10) 0.096(11) -0.008(8) -0.007(8) -0.017(8)
C30 0.034(6) 0.040(5) 0.046(6) 0.008(4) 0.009(5) -0.013(4)
C31 0.056(7) 0.058(7) 0.051(7) 0.011(5) 0.009(6) -0.030(6)
C32 0.044(7) 0.061(7) 0.073(8) -0.004(6) 0.021(6) -0.015(5)
C33 0.055(7) 0.034(5) 0.062(7) 0.003(5) 0.010(6) -0.010(5)
C34 0.058(8) 0.048(7) 0.079(9) 0.001(6) 0.018(6) -0.008(5)

loop_
_atom_type_symbol
_atom_type_description
_atom_type_scat_dispersion_real
_atom_type_scat_dispersion_imag
_atom_type_scat_source
C C 0.0181 0.0091 'International Tables Vol C Tables 4.2.6.8 and 6.1.1.4'
H H 0.0000 0.0000 'International Tables Vol C Tables 4.2.6.8 and 6.1.1.4'
N N 0.0311 0.0180 'International Tables Vol C Tables 4.2.6.8 and 6.1.1.4'
Sr Sr -0.3528 1.8200 'International Tables Vol C Tables 4.2.6.8 and 6.1.1.4'

loop_
_geom_angle_atom_site_label_1
_geom_angle_atom_site_label_2
_geom_angle_atom_site_label_3
_geom_angle
_geom_angle_site_symmetry_1
_geom_angle_site_symmetry_3
N1 Sr1 N3 126.7(2) . 3_657
N1 Sr1 N4 133.1(2) . .
N3 Sr1 N4 100.1(2) 3_657 .
N1 Sr1 C22 118.6(3) . .
N3 Sr1 C22 80.3(3) 3_657 .
N4 Sr1 C22 61.9(3) . .
N1 Sr1 C23 122.1(2) . 3_657
N3 Sr1 C23 59.6(2) 3_657 3_657
N4 Sr1 C23 80.8(3) . 3_657
C22 Sr1 C23 118.9(3) . 3_657
N1 Sr1 C27 79.3(3) . 3_657
N3 Sr1 C27 57.2(3) 3_657 3_657
N4 Sr1 C27 134.2(3) . 3_657
C22 Sr1 C27 74.5(3) . 3_657
C23 Sr1 C27 110.8(3) 3_657 3_657
N1 Sr1 C31 89.2(3) . .
N3 Sr1 C31 133.7(3) 3_657 .
N4 Sr1 C31 53.9(3) . .
C22 Sr1 C31 109.6(3) . .
C23 Sr1 C31 77.3(3) 3_657 .
C27 Sr1 C31 168.2(3) 3_657 .
N1 Sr1 C18 146.1(2) . 3_657
N3 Sr1 C18 22.5(2) 3_657 3_657
N4 Sr1 C18 80.1(2) . 3_657
C22 Sr1 C18 79.7(2) . 3_657
C23 Sr1 C18 45.7(2) 3_657 3_657
C27 Sr1 C18 79.0(3) 3_657 3_657
C31 Sr1 C18 112.4(3) . 3_657
N1 Sr1 C1 21.5(2) . .
N3 Sr1 C1 128.1(2) 3_657 .
N4 Sr1 C1 124.4(2) . .
C22 Sr1 C1 97.1(3) . .
C23 Sr1 C1 143.6(3) 3_657 .
C27 Sr1 C1 72.0(2) 3_657 .
C31 Sr1 C1 96.3(3) . .
C18 Sr1 C1 150.6(2) 3_657 .
N1 Sr1 C18 147.5(2) . .
N3 Sr1 C18 82.6(2) 3_657 .
N4 Sr1 C18 21.7(2) . .
C22 Sr1 C18 45.6(3) . .
C23 Sr1 C18 82.8(3) 3_657 .
C27 Sr1 C18 113.2(3) 3_657 .
C31 Sr1 C18 75.6(2) . .
C18 Sr1 C18 66.0(3) 3_657 .
C1 Sr1 C18 130.9(2) . .
N1 Sr1 C7 57.5(2) . .
N3 Sr1 C7 153.6(2) 3_657 .
N4 Sr1 C7 80.0(2) . .
C22 Sr1 C7 76.5(3) . .
C23 Sr1 C7 144.7(3) 3_657 .
C27 Sr1 C7 103.8(3) 3_657 .
C31 Sr1 C7 67.4(3) . .
C18 Sr1 C7 154.2(2) 3_657 .
C1 Sr1 C7 44.4(2) . .
C18 Sr1 C7 90.0(2) . .
N1 Sr1 C2 21.0(2) . .
N3 Sr1 C2 107.3(2) 3_657 .
N4 Sr1 C2 151.8(2) . .
C22 Sr1 C2 128.7(3) . .
C23 Sr1 C2 107.3(2) 3_657 .
C27 Sr1 C2 69.2(3) 3_657 .
C31 Sr1 C2 100.6(2) . .
C18 Sr1 C2 125.2(2) 3_657 .
C1 Sr1 C2 37.8(2) . .
C18 Sr1 C2 168.3(2) . .
C7 Sr1 C2 78.4(2) . .
C1 N1 C2 105.9(8) . .
C1 N1 Sr1 115.3(6) . .
C2 N1 Sr1 118.5(5) . .
C1 N2 C3 106.2(9) . .
C18 N3 C19 105.5(8) . .
C18 N3 Sr1 109.4(6) . 3_657
C19 N3 Sr1 119.6(6) . 3_657
C18 N4 C20 104.8(8) . .
C18 N4 Sr1 112.5(6) . .
C20 N4 Sr1 125.0(6) . .
N2 C1 N1 113.1(9) . .
N2 C1 C4 120.0(9) . .
N1 C1 C4 126.4(9) . .
N2 C1 Sr1 135.8(6) . .
N1 C1 Sr1 43.2(4) . .
C4 C1 Sr1 96.5(6) . .
N1 C2 C3 107.0(8) . .
N1 C2 C8 118.6(8) . .
C3 C2 C8 134.2(9) . .
N1 C2 Sr1 40.6(4) . .
C3 C2 Sr1 127.9(6) . .
C8 C2 Sr1 92.4(6) . .
N2 C3 C2 107.7(9) . .
N2 C3 C13 115.7(10) . .
C2 C3 C13 136.6(10) . .
C1 C4 C7 113.4(8) . .
C1 C4 C5 109.5(9) . .
C7 C4 C5 110.4(9) . .
C1 C4 C6 109.1(8) . .
C7 C4 C6 105.5(9) . .
C5 C4 C6 108.7(9) . .
C4 C7 Sr1 94.6(5) . .
C10 C8 C11 107.6(9) . .
C10 C8 C9 109.6(9) . .
C11 C8 C9 107.3(9) . .
C10 C8 C2 111.8(9) . .
C11 C8 C2 110.8(8) . .
C9 C8 C2 109.7(8) . .
C12 C11 C8 118.8(9) . .
C16 C13 C3 110.4(11) . .
C16 C13 C15 106.7(12) . .
C3 C13 C15 110.8(10) . .
C16 C13 C14 105.7(11) . .
C3 C13 C14 114.0(9) . .
C15 C13 C14 108.9(11) . .
C13 C16 C17 118.6(12) . .
N3 C18 N4 113.7(8) . .
N3 C18 C21 121.9(8) . .
N4 C18 C21 122.0(8) . .
N3 C18 Sr1 48.1(4) . 3_657
N4 C18 Sr1 133.2(6) . 3_657
C21 C18 Sr1 97.6(5) . 3_657
N3 C18 Sr1 138.9(6) . .
N4 C18 Sr1 45.8(4) . .
C21 C18 Sr1 94.3(6) . .
Sr1 C18 Sr1 114.0(3) 3_657 .
C20 C19 N3 107.8(9) . .
C20 C19 C25 136.3(9) . .
N3 C19 C25 114.3(8) . .
C19 C20 N4 108.1(8) . .
C19 C20 C30 133.8(10) . .
N4 C20 C30 117.6(8) . .
C22 C21 C23 108.6(8) . .
C22 C21 C18 114.0(8) . .
C23 C21 C18 110.8(7) . .
C22 C21 C24 108.9(8) . .
C23 C21 C24 109.0(8) . .
C18 C21 C24 105.5(7) . .
C21 C22 Sr1 106.1(6) . .
C21 C23 Sr1 104.9(5) . 3_657
C26 C25 C19 117.4(10) . .
C26 C25 C27 106.8(10) . .
C19 C25 C27 109.7(8) . .
C26 C25 C28 110.7(10) . .
C19 C25 C28 104.3(8) . .
C27 C25 C28 107.6(9) . .
C25 C27 Sr1 110.1(7) . 3_657
C29 C28 C25 119.1(12) . .
C33 C30 C31 107.2(9) . .
C33 C30 C20 110.4(8) . .
C31 C30 C20 109.3(8) . .
C33 C30 C32 109.2(9) . .
C31 C30 C32 106.0(9) . .
C20 C30 C32 114.4(8) . .
C30 C31 Sr1 110.0(6) . .
C34 C33 C30 114.5(10) . .

loop_
_geom_bond_atom_site_label_1
_geom_bond_atom_site_label_2
_geom_bond_distance
_geom_bond_site_symmetry_2
Sr1 N1 2.525(7) .
Sr1 N3 2.604(7) 3_657
Sr1 N4 2.614(8) .
Sr1 C22 3.114(10) .
Sr1 C23 3.132(9) 3_657
Sr1 C27 3.179(11) 3_657
Sr1 C31 3.257(10) .
Sr1 C18 3.299(9) 3_657
Sr1 C1 3.333(9) .
Sr1 C18 3.369(9) .
Sr1 C7 3.370(10) .
Sr1 C2 3.414(9) .
N1 C1 1.350(12) .
N1 C2 1.391(12) .
N2 C1 1.320(14) .
N2 C3 1.393(14) .
N3 C18 1.337(12) .
N3 C19 1.401(13) .
N3 Sr1 2.604(7) 3_657
N4 C18 1.350(12) .
N4 C20 1.406(13) .
C1 C4 1.507(14) .
C2 C3 1.397(15) .
C2 C8 1.554(14) .
C3 C13 1.519(16) .
C4 C7 1.526(15) .
C4 C5 1.545(15) .
C4 C6 1.553(13) .
C8 C10 1.516(15) .
C8 C11 1.526(15) .
C8 C9 1.549(14) .
C11 C12 1.491(15) .
C13 C16 1.51(2) .
C13 C15 1.531(19) .
C13 C14 1.555(16) .
C16 C17 1.53(2) .
C18 C21 1.525(13) .
C18 Sr1 3.299(9) 3_657
C19 C20 1.385(14) .
C19 C25 1.530(15) .
C20 C30 1.541(13) .
C21 C22 1.481(15) .
C21 C23 1.512(13) .
C21 C24 1.533(13) .
C23 Sr1 3.132(9) 3_657
C25 C26 1.493(17) .
C25 C27 1.540(14) .
C25 C28 1.613(17) .
C27 Sr1 3.179(11) 3_657
C28 C29 1.454(19) .
C30 C33 1.520(14) .
C30 C31 1.527(16) .
C30 C32 1.559(15) .
C33 C34 1.512(16) .
